data_4348421
loop_
_publ_author_name
'Macdonald, Charles L. B.'
'Binder, Justin F.'
'Swidan, Ala'aeddeen'
'Nguyen, Jennifer H.'
'Kosnik, Stephanie C.'
'Ellis, Bobby D.'

_publ_section_title
;
 Convenient Preparation and Detailed Analysis of a Series of
 NHC-Stabilized Phosphorus(I) Dyes and Their Derivatives.
;
_journal_issue 14
_journal_name_full 'Inorganic chemistry'
_journal_page_first 7152
_journal_page_last 7166
_journal_paper_doi 10.1021/acs.inorgchem.6b01163
_journal_volume 55
_journal_year 2016
_chemical_formula_moiety 'C14 H24 N4 P H, 2(C F3 O3 S)'
_chemical_formula_sum 'C16 H25 F6 N4 O6 P S2'
_chemical_formula_weight 578.49
_space_group_crystal_system monoclinic
_space_group_IT_number 15
_space_group_name_Hall '-C 2yc'
_space_group_name_H-M_alt 'C 1 2/c 1'
_atom_sites_solution_hydrogens mixed
_atom_sites_solution_primary direct
_atom_sites_solution_secondary difmap
_audit_creation_method SHELXL-2014/6
_cell_angle_alpha 90
_cell_angle_beta 97.227(3)
_cell_angle_gamma 90
_cell_formula_units_Z 4
_cell_length_a 8.8801(15)
_cell_length_b 13.671(2)
_cell_length_c 19.655(3)
_cell_measurement_reflns_used 987
_cell_measurement_temperature 173(2)
_cell_measurement_theta_max 22.20
_cell_measurement_theta_min 2.75
_cell_volume 2367.2(6)
_computing_cell_refinement 'Bruker SAINT'
_computing_data_collection 'Bruker APEX2'
_computing_data_reduction 'Bruker SAINT'
_computing_molecular_graphics 'Bruker SHELXTL'
_computing_publication_material 'Bruker SHELXTL'
_computing_structure_refinement 'SHELXL-2014/6 (Sheldrick, 2014)'
_computing_structure_solution 'SHELXS-97 (Sheldrick, 2008)'
_diffrn_ambient_temperature 173(2)
_diffrn_measured_fraction_theta_full 0.987
_diffrn_measured_fraction_theta_max 0.931
_diffrn_measurement_device_type 'Bruker APEX-II CCD'
_diffrn_measurement_method '\f and \w scans'
_diffrn_radiation_type MoK\a
_diffrn_radiation_wavelength 0.71073
_diffrn_reflns_av_R_equivalents 0.0534
_diffrn_reflns_av_unetI/netI 0.0750
_diffrn_reflns_Laue_measured_fraction_full 0.987
_diffrn_reflns_Laue_measured_fraction_max 0.931
_diffrn_reflns_limit_h_max 10
_diffrn_reflns_limit_h_min -11
_diffrn_reflns_limit_k_max 17
_diffrn_reflns_limit_k_min -17
_diffrn_reflns_limit_l_max 16
_diffrn_reflns_limit_l_min -24
_diffrn_reflns_number 6993
_diffrn_reflns_point_group_measured_fraction_full 0.987
_diffrn_reflns_point_group_measured_fraction_max 0.931
_diffrn_reflns_theta_full 25.242
_diffrn_reflns_theta_max 27.496
_diffrn_reflns_theta_min 2.089
_exptl_absorpt_coefficient_mu 0.381
_exptl_absorpt_correction_T_max 0.892
_exptl_absorpt_correction_T_min 0.687
_exptl_absorpt_correction_type multi-scan
_exptl_absorpt_process_details 'SADABS; Bruker,2008'
_exptl_crystal_colour colourless
_exptl_crystal_density_diffrn 1.623
_exptl_crystal_density_method 'not measured'
_exptl_crystal_description prism
_exptl_crystal_F_000 1192
_exptl_crystal_size_max 0.40
_exptl_crystal_size_mid 0.30
_exptl_crystal_size_min 0.30
_refine_diff_density_max 0.594
_refine_diff_density_min -0.517
_refine_diff_density_rms 0.098
_refine_ls_extinction_method none
_refine_ls_goodness_of_fit_ref 1.059
_refine_ls_hydrogen_treatment mixed
_refine_ls_matrix_type full
_refine_ls_number_parameters 167
_refine_ls_number_reflns 2540
_refine_ls_number_restraints 1
_refine_ls_restrained_S_all 1.059
_refine_ls_R_factor_all 0.1089
_refine_ls_R_factor_gt 0.0778
_refine_ls_shift/su_max 0.001
_refine_ls_shift/su_mean 0.000
_refine_ls_structure_factor_coef Fsqd
_refine_ls_weighting_details 'w=1/[\s^2^(Fo^2^)+(0.0648P)^2^+14.0517P] where P=(Fo^2^+2Fc^2^)/3'
_refine_ls_weighting_scheme calc
_refine_ls_wR_factor_gt 0.1722
_refine_ls_wR_factor_ref 0.1934
_reflns_Friedel_coverage 0.000
_reflns_number_gt 1792
_reflns_number_total 2540
_reflns_threshold_expression 'I > 2\s(I)'
_cod_data_source_file ic6b01163_si_016.cif
_cod_data_source_block shelx
_cod_original_cell_volume 2367.2(7)
_cod_original_sg_symbol_H-M 'C 2/c'
_cod_database_code 4348421
_shelx_space_group_comment
;
The symmetry employed for this shelxl refinement is uniquely defined
by the following loop, which should always be used as a source of
symmetry information in preference to the above space-group names.
They are only intended as comments.
;
_shelxl_version_number 2014/6

loop_
_space_group_symop_operation_xyz
'x, y, z'
'-x, y, -z+1/2'
'x+1/2, y+1/2, z'
'-x+1/2, y+1/2, -z+1/2'
'-x, -y, -z'
'x, -y, z-1/2'
'-x+1/2, -y+1/2, -z'
'x+1/2, -y+1/2, z-1/2'

loop_
_atom_site_label
_atom_site_type_symbol
_atom_site_fract_x
_atom_site_fract_y
_atom_site_fract_z
_atom_site_U_iso_or_equiv
_atom_site_adp_type
_atom_site_occupancy
_atom_site_site_symmetry_order
_atom_site_calc_flag
_atom_site_refinement_flags_posn
_atom_site_refinement_flags_adp
_atom_site_refinement_flags_occupancy
_atom_site_disorder_assembly
_atom_site_disorder_group
P P -0.0269(5) 0.10951(15) 0.7454(6) 0.0242(14) Uani 0.5 1 d D . P A 1
N12 N 0.0039(4) 0.2002(2) 0.62115(19) 0.0204(8) Uani 1 1 d . . . . .
N15 N 0.1807(4) 0.2549(3) 0.69727(19) 0.0225(8) Uani 1 1 d . . . . .
C11 C 0.0608(5) 0.1943(3) 0.6877(2) 0.0212(9) Uani 1 1 d . . . . .
C13 C 0.0903(5) 0.2642(3) 0.5876(2) 0.0212(10) Uani 1 1 d . . . . .
C14 C 0.2016(5) 0.2988(3) 0.6354(2) 0.0211(9) Uani 1 1 d . . . . .
C121 C -0.1254(5) 0.1458(3) 0.5860(3) 0.0279(10) Uani 1 1 d . . . . .
H12A H -0.1415 0.1648 0.5375 0.042 Uiso 1 1 calc R U . . .
H12B H -0.1044 0.0755 0.5895 0.042 Uiso 1 1 calc R U . . .
H12C H -0.2167 0.1606 0.6073 0.042 Uiso 1 1 calc R U . . .
C131 C 0.0556(6) 0.2867(4) 0.5136(2) 0.0289(11) Uani 1 1 d . . . . .
H13A H -0.0330 0.2487 0.4940 0.043 Uiso 1 1 calc R U . . .
H13B H 0.0338 0.3567 0.5077 0.043 Uiso 1 1 calc R U . . .
H13C H 0.1430 0.2696 0.4901 0.043 Uiso 1 1 calc R U . . .
C141 C 0.3243(6) 0.3708(4) 0.6287(3) 0.0343(12) Uani 1 1 d . . . . .
H14A H 0.3857 0.3795 0.6734 0.051 Uiso 1 1 calc R U . . .
H14B H 0.3887 0.3468 0.5954 0.051 Uiso 1 1 calc R U . . .
H14C H 0.2793 0.4336 0.6131 0.051 Uiso 1 1 calc R U . . .
C151 C 0.2786(6) 0.2688(4) 0.7617(2) 0.0324(12) Uani 1 1 d . . . . .
H15A H 0.3576 0.3168 0.7552 0.049 Uiso 1 1 calc R U . . .
H15B H 0.2182 0.2925 0.7967 0.049 Uiso 1 1 calc R U . . .
H15C H 0.3262 0.2064 0.7765 0.049 Uiso 1 1 calc R U . . .
H1 H 0.113(5) 0.072(6) 0.775(4) 0.01(2) Uiso 0.5 1 d D . P B 1
O1 O 0.1545(5) 0.0091(2) 0.1600(2) 0.0416(10) Uani 1 1 d . . . . .
O2 O 0.2502(4) 0.1263(2) 0.08366(19) 0.0362(9) Uani 1 1 d . . . . .
O3 O 0.1873(4) -0.0388(3) 0.04353(19) 0.0376(9) Uani 1 1 d . . . . .
S S 0.23160(15) 0.02518(8) 0.10068(7) 0.0270(3) Uani 1 1 d . . . . .
C1 C 0.4247(6) -0.0136(4) 0.1301(3) 0.0357(12) Uani 1 1 d . . . . .
F1 F 0.5147(4) -0.0087(2) 0.08056(17) 0.0434(8) Uani 1 1 d . . . . .
F2 F 0.4284(4) -0.1066(3) 0.1516(2) 0.0636(11) Uani 1 1 d . . . . .
F3 F 0.4884(4) 0.0408(3) 0.18179(18) 0.0576(10) Uani 1 1 d . . . . .

loop_
_atom_site_aniso_label
_atom_site_aniso_U_11
_atom_site_aniso_U_22
_atom_site_aniso_U_33
_atom_site_aniso_U_23
_atom_site_aniso_U_13
_atom_site_aniso_U_12
P 0.031(4) 0.0175(8) 0.027(3) -0.0009(14) 0.016(4) -0.0017(10)
N12 0.023(2) 0.0173(16) 0.022(2) 0.0003(15) 0.0044(16) 0.0021(14)
N15 0.025(2) 0.0217(18) 0.021(2) -0.0014(15) 0.0044(17) -0.0007(15)
C11 0.029(2) 0.0185(19) 0.017(2) -0.0002(17) 0.0061(19) 0.0013(17)
C13 0.022(2) 0.020(2) 0.023(2) -0.0006(17) 0.008(2) 0.0046(17)
C14 0.023(2) 0.0172(19) 0.024(2) 0.0011(17) 0.0054(19) 0.0026(17)
C121 0.028(3) 0.028(2) 0.027(3) -0.005(2) 0.000(2) -0.0065(19)
C131 0.034(3) 0.034(2) 0.021(2) 0.004(2) 0.007(2) 0.002(2)
C141 0.037(3) 0.031(3) 0.035(3) 0.000(2) 0.006(2) -0.008(2)
C151 0.036(3) 0.040(3) 0.020(3) -0.004(2) -0.001(2) -0.006(2)
O1 0.056(3) 0.0313(18) 0.043(2) -0.0002(17) 0.027(2) -0.0093(17)
O2 0.049(2) 0.0241(17) 0.037(2) 0.0026(15) 0.0118(18) -0.0020(15)
O3 0.036(2) 0.0385(19) 0.037(2) -0.0118(17) 0.0015(17) -0.0030(16)
S 0.0324(7) 0.0229(6) 0.0271(6) -0.0012(5) 0.0090(5) -0.0039(5)
C1 0.039(3) 0.036(3) 0.031(3) 0.002(2) 0.000(2) -0.007(2)
F1 0.0354(18) 0.0499(18) 0.047(2) -0.0041(16) 0.0121(16) -0.0017(14)
F2 0.055(2) 0.047(2) 0.085(3) 0.034(2) -0.006(2) -0.0026(17)
F3 0.061(2) 0.077(2) 0.0313(19) -0.0026(18) -0.0074(17) -0.025(2)

loop_
_atom_type_symbol
_atom_type_description
_atom_type_scat_dispersion_real
_atom_type_scat_dispersion_imag
_atom_type_scat_source
C C 0.0033 0.0016 'International Tables Vol C Tables 4.2.6.8 and 6.1.1.4'
H H 0.0000 0.0000 'International Tables Vol C Tables 4.2.6.8 and 6.1.1.4'
O O 0.0106 0.0060 'International Tables Vol C Tables 4.2.6.8 and 6.1.1.4'
F F 0.0171 0.0103 'International Tables Vol C Tables 4.2.6.8 and 6.1.1.4'
P P 0.1023 0.0942 'International Tables Vol C Tables 4.2.6.8 and 6.1.1.4'
S S 0.1246 0.1234 'International Tables Vol C Tables 4.2.6.8 and 6.1.1.4'
N N 0.0061 0.0033 'International Tables Vol C Tables 4.2.6.8 and 6.1.1.4'

loop_
_geom_angle_atom_site_label_1
_geom_angle_atom_site_label_2
_geom_angle_atom_site_label_3
_geom_angle
_geom_angle_site_symmetry_1
_geom_angle_site_symmetry_3
P P C11 89(2) 2_556 2_556
P P C11 76(2) 2_556 .
C11 P C11 99.5(3) 2_556 .
P P H1 22(4) 2_556 .
C11 P H1 99(4) 2_556 .
C11 P H1 94(4) . .
C11 N12 C13 109.8(4) . .
C11 N12 C121 127.2(4) . .
C13 N12 C121 122.9(4) . .
C11 N15 C14 109.5(4) . .
C11 N15 C151 125.4(4) . .
C14 N15 C151 125.0(4) . .
N12 C11 N15 107.1(4) . .
N12 C11 P 132.1(4) . 2_556
N15 C11 P 119.7(4) . 2_556
N12 C11 P 119.8(4) . .
N15 C11 P 133.1(4) . .
P C11 P 15.2(3) 2_556 .
C14 C13 N12 106.8(4) . .
C14 C13 C131 130.5(4) . .
N12 C13 C131 122.7(4) . .
C13 C14 N15 106.8(4) . .
C13 C14 C141 130.3(4) . .
N15 C14 C141 122.9(4) . .
N12 C121 H12A 109.5 . .
N12 C121 H12B 109.5 . .
H12A C121 H12B 109.5 . .
N12 C121 H12C 109.5 . .
H12A C121 H12C 109.5 . .
H12B C121 H12C 109.5 . .
C13 C131 H13A 109.5 . .
C13 C131 H13B 109.5 . .
H13A C131 H13B 109.5 . .
C13 C131 H13C 109.5 . .
H13A C131 H13C 109.5 . .
H13B C131 H13C 109.5 . .
C14 C141 H14A 109.5 . .
C14 C141 H14B 109.5 . .
H14A C141 H14B 109.5 . .
C14 C141 H14C 109.5 . .
H14A C141 H14C 109.5 . .
H14B C141 H14C 109.5 . .
N15 C151 H15A 109.5 . .
N15 C151 H15B 109.5 . .
H15A C151 H15B 109.5 . .
N15 C151 H15C 109.5 . .
H15A C151 H15C 109.5 . .
H15B C151 H15C 109.5 . .
O2 S O3 115.6(2) . .
O2 S O1 114.5(2) . .
O3 S O1 115.3(2) . .
O2 S C1 102.9(2) . .
O3 S C1 103.0(2) . .
O1 S C1 102.9(3) . .
F3 C1 F1 107.0(4) . .
F3 C1 F2 107.4(5) . .
F1 C1 F2 106.6(5) . .
F3 C1 S 111.9(4) . .
F1 C1 S 112.4(4) . .
F2 C1 S 111.2(4) . .

loop_
_geom_bond_atom_site_label_1
_geom_bond_atom_site_label_2
_geom_bond_distance
_geom_bond_site_symmetry_2
P P 0.489(10) 2_556
P C11 1.807(10) 2_556
P C11 1.860(10) .
P H1 1.40(2) .
N12 C11 1.344(6) .
N12 C13 1.384(5) .
N12 C121 1.467(6) .
N15 C11 1.344(6) .
N15 C14 1.389(5) .
N15 C151 1.455(6) .
C11 P 1.807(10) 2_556
C13 C14 1.360(7) .
C13 C131 1.480(6) .
C14 C141 1.486(6) .
C121 H12A 0.9800 .
C121 H12B 0.9800 .
C121 H12C 0.9800 .
C131 H13A 0.9800 .
C131 H13B 0.9800 .
C131 H13C 0.9800 .
C141 H14A 0.9800 .
C141 H14B 0.9800 .
C141 H14C 0.9800 .
C151 H15A 0.9800 .
C151 H15B 0.9800 .
C151 H15C 0.9800 .
O1 S 1.442(4) .
O2 S 1.437(3) .
O3 S 1.439(4) .
S C1 1.819(6) .
C1 F3 1.328(6) .
C1 F1 1.336(6) .
C1 F2 1.339(6) .

loop_
_geom_torsion_atom_site_label_1
_geom_torsion_atom_site_label_2
_geom_torsion_atom_site_label_3
_geom_torsion_atom_site_label_4
_geom_torsion
_geom_torsion_site_symmetry_1
_geom_torsion_site_symmetry_4
C13 N12 C11 N15 1.1(5) . .
C121 N12 C11 N15 178.5(4) . .
C13 N12 C11 P -166.4(4) . 2_556
C121 N12 C11 P 11.0(7) . 2_556
C13 N12 C11 P -177.4(3) . .
C121 N12 C11 P 0.0(6) . .
C14 N15 C11 N12 -1.0(5) . .
C151 N15 C11 N12 -178.1(4) . .
C14 N15 C11 P 168.3(4) . 2_556
C151 N15 C11 P -8.7(6) . 2_556
C14 N15 C11 P 177.2(4) . .
C151 N15 C11 P 0.2(7) . .
P P C11 N12 147.3(17) 2_556 .
C11 P C11 N12 -126.6(4) 2_556 .
P P C11 N15 -30.8(19) 2_556 .
C11 P C11 N15 55.3(5) 2_556 .
C11 P C11 P 86.1(19) 2_556 2_556
C11 N12 C13 C14 -0.7(5) . .
C121 N12 C13 C14 -178.3(4) . .
C11 N12 C13 C131 -179.7(4) . .
C121 N12 C13 C131 2.8(6) . .
N12 C13 C14 N15 0.1(5) . .
C131 C13 C14 N15 178.9(4) . .
N12 C13 C14 C141 -178.6(4) . .
C131 C13 C14 C141 0.2(8) . .
C11 N15 C14 C13 0.6(5) . .
C151 N15 C14 C13 177.6(4) . .
C11 N15 C14 C141 179.4(4) . .
C151 N15 C14 C141 -3.6(7) . .
O2 S C1 F3 56.8(4) . .
O3 S C1 F3 177.3(4) . .
O1 S C1 F3 -62.5(4) . .
O2 S C1 F1 -63.7(4) . .
O3 S C1 F1 56.8(4) . .
O1 S C1 F1 177.0(3) . .
O2 S C1 F2 176.9(4) . .
O3 S C1 F2 -62.6(4) . .
O1 S C1 F2 57.6(4) . .
